data_1543128
loop_
_publ_author_name
'Hakmaoui, Yassine'
'Rakib, El Mostapha'
'Mojahidi, Souad'
'Saadi, Mohamed'
'El Ammari, Lahcen'

_publ_section_title
;
 Ethyl 2-(2-methyl-4-nitro-1<i>H</i>-imidazol-1-yl)acetate
;
_journal_coeditor_code ZP4004
_journal_issue 4
_journal_name_full IUCrData
_journal_page_first x160588
_journal_paper_doi 10.1107/S2414314616005885
_journal_volume 1
_journal_year 2016
_chemical_formula_iupac 'C8 H11 N3 O4'
_chemical_formula_moiety 'C8 H11 N3 O4'
_chemical_formula_sum 'C8 H11 N3 O4'
_chemical_formula_weight 213.20
_chemical_name_systematic
;
Ethyl 2-(2-methyl-4-nitro-1<i>H</i>-imidazol-1-yl)acetate
;
_space_group_crystal_system orthorhombic
_space_group_IT_number 19
_space_group_name_Hall 'P 2ac 2ab'
_space_group_name_H-M_alt 'P 21 21 21'
_symmetry_space_group_name_Hall 'P 2ac 2ab'
_symmetry_space_group_name_H-M 'P 21 21 21'
_atom_sites_solution_hydrogens difmap
_atom_sites_solution_primary direct
_atom_sites_solution_secondary difmap
_audit_creation_method SHELXL-2014/7
_cell_angle_alpha 90
_cell_angle_beta 90
_cell_angle_gamma 90
_cell_formula_units_Z 4
_cell_length_a 4.4793(2)
_cell_length_b 10.3596(5)
_cell_length_c 21.5724(11)
_cell_measurement_reflns_used 2802
_cell_measurement_temperature 296(2)
_cell_measurement_theta_max 29.565
_cell_measurement_theta_min 2.181
_cell_volume 1001.04(8)
_computing_cell_refinement
;
SAINT (Bruker, 2009)
;
_computing_data_collection
;
APEX2 (Bruker, 2009)
;
_computing_data_reduction
;
SAINT (Bruker, 2009)
;
_computing_molecular_graphics
;
ORTEPIII (Burnett & Johnson, 1996) and
ORTEP-3 for Windows (Farrugia, 2012)
;
_computing_publication_material
;
publCIF (Westrip, 2010)
;
_computing_structure_refinement
;
SHELXL2014 (Sheldrick, 2015)
;
_computing_structure_solution
;
SHELXS2014 (Sheldrick, 2008)
;
_diffrn_ambient_temperature 296(2)
_diffrn_measured_fraction_theta_full 0.999
_diffrn_measured_fraction_theta_max 0.999
_diffrn_measurement_device_type 'Bruker X8 APEX'
_diffrn_measurement_method '\f and \w scans'
_diffrn_radiation_monochromator graphite
_diffrn_radiation_source 'fine-focus sealed tube'
_diffrn_radiation_type MoK\a
_diffrn_radiation_wavelength 0.71073
_diffrn_reflns_av_R_equivalents 0.0399
_diffrn_reflns_limit_h_max 6
_diffrn_reflns_limit_h_min -6
_diffrn_reflns_limit_k_max 14
_diffrn_reflns_limit_k_min -11
_diffrn_reflns_limit_l_max 29
_diffrn_reflns_limit_l_min -29
_diffrn_reflns_number 23416
_diffrn_reflns_theta_full 25.242
_diffrn_reflns_theta_max 29.565
_diffrn_reflns_theta_min 2.181
_exptl_absorpt_coefficient_mu 0.115
_exptl_absorpt_correction_T_max 0.7461
_exptl_absorpt_correction_T_min 0.6345
_exptl_absorpt_correction_type multi-scan
_exptl_absorpt_process_details
;
(SADABS; Bruker, 2009)
;
_exptl_crystal_colour colourless
_exptl_crystal_density_diffrn 1.415
_exptl_crystal_description block
_exptl_crystal_F_000 448
_exptl_crystal_size_max 0.130
_exptl_crystal_size_mid 0.120
_exptl_crystal_size_min 0.100
_refine_diff_density_max 0.184
_refine_diff_density_min -0.154
_refine_ls_extinction_method none
_refine_ls_goodness_of_fit_ref 1.055
_refine_ls_hydrogen_treatment constr
_refine_ls_matrix_type full
_refine_ls_number_parameters 137
_refine_ls_number_reflns 2802
_refine_ls_number_restraints 0
_refine_ls_restrained_S_all 1.055
_refine_ls_R_factor_all 0.0434
_refine_ls_R_factor_gt 0.0372
_refine_ls_shift/su_max 0.000
_refine_ls_shift/su_mean 0.000
_refine_ls_structure_factor_coef Fsqd
_refine_ls_weighting_details 'w=1/[\s^2^(Fo^2^)+(0.0574P)^2^+0.0658P] where P=(Fo^2^+2Fc^2^)/3'
_refine_ls_weighting_scheme calc
_refine_ls_wR_factor_gt 0.0961
_refine_ls_wR_factor_ref 0.1002
_reflns_number_gt 2488
_reflns_number_total 2802
_reflns_threshold_expression 'I > 2\s(I)'
_cod_data_source_file zp4004sup1.cif
_cod_data_source_block I
_cod_database_code 1543128
_shelx_space_group_comment
;
The symmetry employed for this shelxl refinement is uniquely defined
by the following loop, which should always be used as a source of
symmetry information in preference to the above space-group names.
They are only intended as comments.
;

loop_
_space_group_symop_operation_xyz
'x, y, z'
'-x+1/2, -y, z+1/2'
'-x, y+1/2, -z+1/2'
'x+1/2, -y+1/2, -z'

loop_
_atom_site_type_symbol
_atom_site_label
_atom_site_fract_x
_atom_site_fract_y
_atom_site_fract_z
_atom_site_U_iso_or_equiv
_atom_site_adp_type
_atom_site_calc_flag
_atom_site_occupancy
C C1 0.6714(4) 0.89444(15) 0.23607(7) 0.0340(3) Uani d 1
C C2 0.8179(4) 0.78660(15) 0.25496(7) 0.0357(4) Uani d 1
H H2 0.8107 0.7045 0.2376 0.043 Uiso calc 1
C C3 0.9159(4) 0.95500(14) 0.31441(8) 0.0351(4) Uani d 1
C C4 1.0510(5) 1.03126(19) 0.36538(9) 0.0512(5) Uani d 1
H H4A 1.0123 0.9894 0.4043 0.077 Uiso calc 1
H H4B 0.9655 1.1162 0.3658 0.077 Uiso calc 1
H H4C 1.2626 1.0375 0.3590 0.077 Uiso calc 1
C C5 1.1594(4) 0.74202(18) 0.34365(8) 0.0395(4) Uani d 1
H H5A 1.3374 0.7879 0.3567 0.047 Uiso calc 1
H H5B 1.2214 0.6676 0.3196 0.047 Uiso calc 1
C C6 0.9893(4) 0.69707(15) 0.40023(8) 0.0346(3) Uani d 1
C C8 0.9589(6) 0.53412(19) 0.47602(9) 0.0541(5) Uani d 1
H H8A 0.7444 0.5356 0.4698 0.065 Uiso calc 1
H H8B 1.0053 0.5821 0.5134 0.065 Uiso calc 1
C C9 1.0674(7) 0.3982(2) 0.48146(12) 0.0703(7) Uani d 1
H H9A 0.9722 0.3572 0.5161 0.105 Uiso calc 1
H H9B 1.0201 0.3519 0.4442 0.105 Uiso calc 1
H H9C 1.2797 0.3982 0.4876 0.105 Uiso calc 1
N N1 0.4717(4) 0.90250(14) 0.18451(7) 0.0422(3) Uani d 1
N N2 0.7284(4) 0.99894(13) 0.27239(6) 0.0371(3) Uani d 1
N N3 0.9776(3) 0.82629(12) 0.30513(6) 0.0338(3) Uani d 1
O O1 0.3344(4) 1.00273(14) 0.17624(8) 0.0603(4) Uani d 1
O O2 0.4468(5) 0.80706(15) 0.15122(7) 0.0671(5) Uani d 1
O O3 0.7749(3) 0.75150(13) 0.42096(6) 0.0492(3) Uani d 1
O O4 1.1105(3) 0.59101(12) 0.42288(6) 0.0421(3) Uani d 1

loop_
_atom_site_aniso_label
_atom_site_aniso_U_11
_atom_site_aniso_U_22
_atom_site_aniso_U_33
_atom_site_aniso_U_12
_atom_site_aniso_U_13
_atom_site_aniso_U_23
C1 0.0341(8) 0.0307(7) 0.0370(7) 0.0001(7) 0.0003(7) 0.0044(6)
C2 0.0422(9) 0.0287(7) 0.0364(7) 0.0035(7) 0.0022(7) 0.0001(6)
C3 0.0386(9) 0.0282(7) 0.0385(8) 0.0003(7) 0.0017(7) 0.0029(6)
C4 0.0637(13) 0.0421(9) 0.0479(9) -0.0055(10) -0.0087(10) -0.0026(8)
C5 0.0324(8) 0.0418(8) 0.0443(8) 0.0106(7) -0.0010(7) 0.0077(7)
C6 0.0312(8) 0.0336(7) 0.0389(7) -0.0008(7) -0.0065(7) 0.0009(6)
C8 0.0583(13) 0.0524(11) 0.0515(10) -0.0075(10) 0.0016(10) 0.0146(8)
C9 0.0853(19) 0.0504(12) 0.0753(15) -0.0096(13) -0.0046(14) 0.0242(11)
N1 0.0408(8) 0.0410(7) 0.0449(7) -0.0039(7) -0.0071(7) 0.0092(6)
N2 0.0407(8) 0.0291(6) 0.0414(7) 0.0036(6) -0.0004(6) 0.0021(5)
N3 0.0341(7) 0.0305(6) 0.0367(6) 0.0070(6) 0.0007(6) 0.0031(5)
O1 0.0571(10) 0.0531(8) 0.0706(9) 0.0089(8) -0.0214(8) 0.0145(7)
O2 0.0850(13) 0.0544(8) 0.0619(8) -0.0040(9) -0.0289(9) -0.0058(7)
O3 0.0453(7) 0.0503(7) 0.0521(7) 0.0101(7) 0.0084(6) 0.0035(6)
O4 0.0387(6) 0.0392(6) 0.0485(7) 0.0011(5) -0.0035(6) 0.0120(5)

loop_
_atom_type_symbol
_atom_type_description
_atom_type_scat_dispersion_real
_atom_type_scat_dispersion_imag
_atom_type_scat_source
C C 0.0033 0.0016 'International Tables Vol C Tables 4.2.6.8 and 6.1.1.4'
H H 0.0000 0.0000 'International Tables Vol C Tables 4.2.6.8 and 6.1.1.4'
N N 0.0061 0.0033 'International Tables Vol C Tables 4.2.6.8 and 6.1.1.4'
O O 0.0106 0.0060 'International Tables Vol C Tables 4.2.6.8 and 6.1.1.4'

loop_
_geom_angle_atom_site_label_1
_geom_angle_atom_site_label_2
_geom_angle_atom_site_label_3
_geom_angle
C2 C1 N2 113.02(14)
C2 C1 N1 125.71(15)
N2 C1 N1 121.26(14)
C1 C2 N3 104.13(14)
C1 C2 H2 127.9
N3 C2 H2 127.9
N2 C3 N3 111.28(15)
N2 C3 C4 125.90(15)
N3 C3 C4 122.82(16)
C3 C4 H4A 109.5
C3 C4 H4B 109.5
H4A C4 H4B 109.5
C3 C4 H4C 109.5
H4A C4 H4C 109.5
H4B C4 H4C 109.5
N3 C5 C6 111.33(14)
N3 C5 H5A 109.4
C6 C5 H5A 109.4
N3 C5 H5B 109.4
C6 C5 H5B 109.4
H5A C5 H5B 108.0
O3 C6 O4 125.64(17)
O3 C6 C5 124.00(15)
O4 C6 C5 110.36(14)
O4 C8 C9 106.94(19)
O4 C8 H8A 110.3
C9 C8 H8A 110.3
O4 C8 H8B 110.3
C9 C8 H8B 110.3
H8A C8 H8B 108.6
C8 C9 H9A 109.5
C8 C9 H9B 109.5
H9A C9 H9B 109.5
C8 C9 H9C 109.5
H9A C9 H9C 109.5
H9B C9 H9C 109.5
O1 N1 O2 123.66(16)
O1 N1 C1 118.61(15)
O2 N1 C1 117.72(16)
C3 N2 C1 103.94(13)
C2 N3 C3 107.62(14)
C2 N3 C5 124.56(13)
C3 N3 C5 127.64(15)
C6 O4 C8 115.87(15)

loop_
_geom_bond_atom_site_label_1
_geom_bond_atom_site_label_2
_geom_bond_distance
C1 C2 1.358(2)
C1 N2 1.360(2)
C1 N1 1.430(2)
C2 N3 1.361(2)
C2 H2 0.9300
C3 N2 1.317(2)
C3 N3 1.3764(19)
C3 C4 1.483(2)
C4 H4A 0.9600
C4 H4B 0.9600
C4 H4C 0.9600
C5 N3 1.455(2)
C5 C6 1.512(2)
C5 H5A 0.9700
C5 H5B 0.9700
C6 O3 1.200(2)
C6 O4 1.3194(19)
C8 O4 1.457(2)
C8 C9 1.494(3)
C8 H8A 0.9700
C8 H8B 0.9700
C9 H9A 0.9600
C9 H9B 0.9600
C9 H9C 0.9600
N1 O1 1.2200(19)
N1 O2 1.227(2)

loop_
_geom_hbond_atom_site_label_D
_geom_hbond_atom_site_label_H
_geom_hbond_atom_site_label_A
_geom_hbond_site_symmetry_A
_geom_hbond_distance_DH
_geom_hbond_distance_HA
_geom_hbond_distance_DA
_geom_hbond_angle_DHA
C5 H5A O3 1_655 0.97 2.43 3.224(2) 138.8
C8 H8B O3 4_566 0.97 2.54 3.446(3) 156.1
C5 H5B N2 3_745 0.97 2.65 3.586(2) 161.4
C5 H5B O1 3_745 0.97 2.62 3.387(2) 135.7
C5 H5A Cg 1_655 0.97 2.98 3.651(2) 128

_cod_database_fobs_code 1543128
